data_4334297
loop_
_publ_author_name
'Tao Yang'
'John B. Claridge'
'Matthew J. Rosseinsky'

_publ_section_title
;
 1:1:1 Triple-Cation B-Site-Ordered and Oxygen-Deficient Perovskite
 Ca4GaNbO8: A Member of a Family of Anion-Vacancy-Based Cation-Ordered
 Complex Perovskites
;
_journal_name_full 'Inorganic Chemistry'
_journal_page_first 3795
_journal_page_last 3802
_journal_paper_doi 10.1021/ic302414u
_journal_volume 52
_journal_year 2013
_chemical_formula_sum 'Ca4 Ga Nb O8'
_chemical_formula_weight 450.937
_space_group_IT_number 14
_symmetry_space_group_name_Hall '-P 2ybc'
_symmetry_space_group_name_H-M 'P 1 21/c 1'
_cell_angle_alpha 90
_cell_angle_beta 121.55417(31)
_cell_angle_gamma 90
_cell_formula_units_Z 4
_cell_length_a 11.185280(62)
_cell_length_b 5.587870(32)
_cell_length_c 14.074270(80)
_cell_measurement_temperature 298.15
_cell_volume 749.606(8)
_computing_structure_refinement TOPAS-V5
_exptl_crystal_density_diffrn 3.99569
_pd_phase_id Ca4GaNbO8
_pd_phase_mass_% 100
_pd_phase_name Ca4GaNbO8
_refine_ls_goodness_of_fit_all 13.14134
_refine_ls_number_parameters 104
_refine_ls_shift/su_max 1
_cod_data_source_file ic302414u_si_002.cif
_cod_data_source_block phase_1
_cod_depositor_comments
;
 Placing the _exptl_crystal_density_diffrn data item into an unlooped context.

 Antanas Vaitkus,
 2017-07-16
;
_cod_original_cell_volume 749.6058(78)
_cod_original_formula_sum 'Nb Ga Ca4 O8'
_cod_database_code 4334297

loop_
_symmetry_equiv_pos_as_xyz
'x, y, z '
'-x, y+1/2, -z+1/2 '
'x, -y+1/2, z+1/2 '
'-x, -y, -z '

loop_
_atom_site_label
_atom_site_type_symbol
_atom_site_fract_x
_atom_site_fract_y
_atom_site_fract_z
_atom_site_occupancy
_atom_site_symmetry_multiplicity
_atom_site_adp_type
_atom_site_U_iso_or_equiv
Nb Nb 0.92458 0.75173 0.63157 1 4 Biso 0.2556
Ga Ga 0.61062 0.70987 0.67131 1 4 Biso 0.4585
Ca1 Ca 0.07009 0.24726 0.10005 1 4 Biso 0.9535
Ca2 Ca 0.60597 0.77309 0.43123 1 4 Biso 0.9535
Ca3 Ca 0.75742 0.27001 0.12325 1 4 Biso 0.9535
Ca4 Ca 0.70983 0.23087 0.85988 1 4 Biso 0.9535
O1 O 0.56845 0.18423 0.43124 1 4 Biso 1.2143
O2 O 0.09329 0.82291 0.13942 1 4 Biso 1.2143
O3 O 0.73556 0.81362 0.62795 1 4 Biso 1.2143
O4 O 0.3198 0.17777 0.18675 1 4 Biso 1.2143
O5 O 0.38506 0.62051 0.32302 1 4 Biso 1.2143
O6 O 0.01066 0.06525 0.72518 1 4 Biso 1.2143
O7 O 0.16526 0.98543 0.96366 1 4 Biso 1.2143
O8 O 0.85562 0.97471 0.507 1 4 Biso 1.2143

loop_
_geom_angle_atom_site_label_1
_geom_angle_atom_site_label_2
_geom_angle_atom_site_label_3
_geom_angle
_geom_angle_site_symmetry_1
_geom_angle_site_symmetry_2
_geom_angle_site_symmetry_3
O7 Nb O2 90.68(18) 2_646 1_555 3_665
O8 Nb O7 92.97(16) 1_555 1_555 2_646
O8 Nb O2 96.16(20) 1_555 1_555 3_665
O6 Nb O8 170.09(21) 2_656 1_555 1_555
O6 Nb O7 94.61(16) 2_656 1_555 2_646
O6 Nb O2 90.13(19) 2_656 1_555 3_665
O6 Nb O6 89.827(86) 1_665 1_555 2_656
O6 Nb O8 82.34(16) 1_665 1_555 1_555
O6 Nb O7 174.90(16) 1_665 1_555 2_646
O6 Nb O2 91.82(17) 1_665 1_555 3_665
O3 Nb O6 90.18(18) 1_555 1_555 1_665
O3 Nb O6 86.60(18) 1_555 1_555 2_656
O3 Nb O8 87.35(18) 1_555 1_555 1_555
O3 Nb O7 87.60(17) 1_555 1_555 2_646
O3 Nb O2 176.17(18) 1_555 1_555 3_665
Ca2 Nb O3 48.07(11) 1_555 1_555 1_555
Ca2 Nb O6 117.23(13) 1_555 1_555 1_665
Ca2 Nb O6 123.30(15) 1_555 1_555 2_656
Ca2 Nb O8 56.47(14) 1_555 1_555 1_555
Ca2 Nb O7 58.08(13) 1_555 1_555 2_646
Ca2 Nb O2 133.19(14) 1_555 1_555 3_665
O5 Ga O4 107.97(18) 4_666 1_555 4_666
O1 Ga O5 110.28(17) 4_666 1_555 4_666
O1 Ga O4 114.18(21) 4_666 1_555 4_666
O3 Ga O1 109.42(19) 1_555 1_555 4_666
O3 Ga O5 108.31(22) 1_555 1_555 4_666
O3 Ga O4 106.46(19) 1_555 1_555 4_666
O6 Ca1 O2 107.15(20) 3_554 1_555 1_545
O4 Ca1 O6 112.69(16) 1_555 1_555 3_554
O4 Ca1 O2 76.72(16) 1_555 1_555 1_545
O8 Ca1 O4 73.60(17) 2_645 1_555 1_555
O8 Ca1 O6 122.58(20) 2_645 1_555 3_554
O8 Ca1 O2 128.72(23) 2_645 1_555 1_545
O8 Ca1 O8 84.17(20) 3_464 1_555 2_645
O8 Ca1 O4 151.22(21) 3_464 1_555 1_555
O8 Ca1 O6 64.57(16) 3_464 1_555 3_554
O8 Ca1 O2 132.04(19) 3_464 1_555 1_545
O7 Ca1 O8 67.98(14) 4_566 1_555 3_464
O7 Ca1 O8 130.73(15) 4_566 1_555 2_645
O7 Ca1 O4 140.76(19) 4_566 1_555 1_555
O7 Ca1 O6 81.69(17) 4_566 1_555 3_554
O7 Ca1 O2 64.07(15) 4_566 1_555 1_545
O2 Ca1 O7 68.18(13) 4_565 1_555 4_566
O2 Ca1 O8 68.70(14) 4_565 1_555 3_464
O2 Ca1 O8 63.98(13) 4_565 1_555 2_645
O2 Ca1 O4 115.02(20) 4_565 1_555 1_555
O2 Ca1 O6 131.14(16) 4_565 1_555 3_554
O2 Ca1 O2 93.47(14) 4_565 1_555 1_545
O7 Ca1 O2 54.00(12) 1_544 1_555 4_565
O7 Ca1 O7 99.58(16) 1_544 1_555 4_566
O7 Ca1 O8 121.03(16) 1_544 1_555 3_464
O7 Ca1 O8 60.61(15) 1_544 1_555 2_645
O7 Ca1 O4 62.94(14) 1_544 1_555 1_555
O7 Ca1 O6 174.36(16) 1_544 1_555 3_554
O7 Ca1 O2 68.83(16) 1_544 1_555 1_545
O5 Ca2 O4 96.12(19) 1_555 1_555 2_655
O1 Ca2 O5 103.63(16) 1_565 1_555 1_555
O1 Ca2 O4 111.39(21) 1_565 1_555 2_655
O3 Ca2 O1 84.61(17) 1_555 1_555 1_565
O3 Ca2 O5 126.99(23) 1_555 1_555 1_555
O3 Ca2 O4 129.90(18) 1_555 1_555 2_655
O8 Ca2 O3 67.64(15) 1_555 1_555 1_555
O8 Ca2 O1 74.60(16) 1_555 1_555 1_565
O8 Ca2 O5 165.32(22) 1_555 1_555 1_555
O8 Ca2 O4 71.61(17) 1_555 1_555 2_655
O7 Ca2 O8 62.61(13) 2_646 1_555 1_555
O7 Ca2 O3 66.04(14) 2_646 1_555 1_555
O7 Ca2 O1 134.52(15) 2_646 1_555 1_565
O7 Ca2 O5 121.68(18) 2_646 1_555 1_555
O7 Ca2 O4 70.05(16) 2_646 1_555 2_655
Nb Ca2 O7 36.485(85) 1_555 1_555 2_646
Nb Ca2 O8 37.649(93) 1_555 1_555 1_555
Nb Ca2 O3 41.63(11) 1_555 1_555 1_555
Nb Ca2 O1 98.90(12) 1_555 1_555 1_565
Nb Ca2 O5 153.55(17) 1_555 1_555 1_555
Nb Ca2 O4 88.32(13) 1_555 1_555 2_655
O7 Ca3 O5 118.24(20) 4_666 1_555 2_645
O3 Ca3 O7 134.29(23) 3_564 1_555 4_666
O3 Ca3 O5 104.84(20) 3_564 1_555 2_645
O1 Ca3 O3 83.32(15) 3_554 1_555 3_564
O1 Ca3 O7 79.93(16) 3_554 1_555 4_666
O1 Ca3 O5 93.22(17) 3_554 1_555 2_645
O6 Ca3 O1 130.20(21) 3_654 1_555 3_554
O6 Ca3 O3 74.39(14) 3_654 1_555 3_564
O6 Ca3 O7 84.79(18) 3_654 1_555 4_666
O6 Ca3 O5 135.12(18) 3_654 1_555 2_645
O8 Ca3 O6 59.36(14) 3_564 1_555 3_654
O8 Ca3 O1 70.93(15) 3_564 1_555 3_554
O8 Ca3 O3 65.69(17) 3_564 1_555 3_564
O8 Ca3 O7 68.66(17) 3_564 1_555 4_666
O8 Ca3 O5 161.93(15) 3_564 1_555 2_645
O2 Ca3 O8 117.56(15) 2_645 1_555 3_564
O2 Ca3 O6 60.97(15) 2_645 1_555 3_654
O2 Ca3 O1 158.01(21) 2_645 1_555 3_554
O2 Ca3 O3 82.55(14) 2_645 1_555 3_564
O2 Ca3 O7 121.85(15) 2_645 1_555 4_666
O2 Ca3 O5 74.32(16) 2_645 1_555 2_645
O6 Ca3 O2 58.36(12) 4_656 1_555 2_645
O6 Ca3 O8 106.07(17) 4_656 1_555 3_564
O6 Ca3 O6 62.538(84) 4_656 1_555 3_654
O6 Ca3 O1 141.72(19) 4_656 1_555 3_554
O6 Ca3 O3 131.61(13) 4_656 1_555 3_564
O6 Ca3 O7 64.45(14) 4_656 1_555 4_666
O6 Ca3 O5 91.73(17) 4_656 1_555 2_645
O1 Ca4 O2 157.65(16) 3_555 1_555 4_666
O4 Ca4 O1 106.90(21) 4_656 1_555 3_555
O4 Ca4 O2 82.20(18) 4_656 1_555 4_666
O5 Ca4 O4 96.89(16) 4_666 1_555 4_656
O5 Ca4 O1 112.33(18) 4_666 1_555 3_555
O5 Ca4 O2 86.06(19) 4_666 1_555 4_666
O7 Ca4 O5 167.12(23) 4_667 1_555 4_666
O7 Ca4 O4 74.03(15) 4_667 1_555 4_656
O7 Ca4 O1 79.50(18) 4_667 1_555 3_555
O7 Ca4 O2 83.68(16) 4_667 1_555 4_666
O8 Ca4 O7 72.65(14) 3_565 1_555 4_667
O8 Ca4 O5 113.68(19) 3_565 1_555 4_666
O8 Ca4 O4 144.54(15) 3_565 1_555 4_656
O8 Ca4 O1 78.58(18) 3_565 1_555 3_555
O8 Ca4 O2 82.43(17) 3_565 1_555 4_666
Ca4 O1 Ga 107.55(20) 3_554 1_555 4_666
Ca2 O1 Ca4 92.17(20) 1_545 1_555 3_554
Ca2 O1 Ga 115.85(17) 1_545 1_555 4_666
Ca3 O1 Ca2 92.98(15) 3_555 1_555 1_545
Ca3 O1 Ca4 93.83(16) 3_555 1_555 3_554
Ca3 O1 Ga 142.56(24) 3_555 1_555 4_666
O5 O1 Ca3 116.21(17) 1_555 1_555 3_555
O5 O1 Ca2 149.87(15) 1_555 1_555 1_545
O5 O1 Ca4 93.05(18) 1_555 1_555 3_554
O5 O1 Ga 34.84(11) 1_555 1_555 4_666
O8 O1 O5 142.98(20) 1_545 1_555 1_555
O8 O1 Ca3 60.26(14) 1_545 1_555 3_555
O8 O1 Ca2 57.60(13) 1_545 1_555 1_545
O8 O1 Ca4 52.91(14) 1_545 1_555 3_554
O8 O1 Ga 155.66(24) 1_545 1_555 4_666
O7 O1 O8 57.13(12) 2_646 1_555 1_545
O7 O1 O5 91.85(14) 2_646 1_555 1_555
O7 O1 Ca3 48.61(13) 2_646 1_555 3_555
O7 O1 Ca2 114.42(16) 2_646 1_555 1_545
O7 O1 Ca4 51.93(13) 2_646 1_555 3_554
O7 O1 Ga 125.92(19) 2_646 1_555 4_666
O3 O1 O7 142.93(18) 4_666 1_555 2_646
O3 O1 O8 156.96(18) 4_666 1_555 1_545
O3 O1 O5 59.67(13) 4_666 1_555 1_555
O3 O1 Ca3 120.15(21) 4_666 1_555 3_555
O3 O1 Ca2 100.29(16) 4_666 1_555 1_545
O3 O1 Ca4 142.69(16) 4_666 1_555 3_554
O3 O1 Ga 35.68(12) 4_666 1_555 4_666
O4 O1 O3 58.05(13) 1_555 1_555 4_666
O4 O1 O7 128.92(18) 1_555 1_555 2_646
O4 O1 O8 123.77(19) 1_555 1_555 1_545
O4 O1 O5 58.16(11) 1_555 1_555 1_555
O4 O1 Ca3 174.38(19) 1_555 1_555 3_555
O4 O1 Ca2 92.61(14) 1_555 1_555 1_545
O4 O1 Ca4 86.60(16) 1_555 1_555 3_554
O4 O1 Ga 32.76(12) 1_555 1_555 4_666
O3 O1 O4 137.80(15) 1_545 1_555 1_555
O3 O1 O3 107.77(15) 1_545 1_555 4_666
O3 O1 O7 87.54(11) 1_545 1_555 2_646
O3 O1 O8 53.82(13) 1_545 1_555 1_545
O3 O1 O5 154.04(20) 1_545 1_555 1_555
O3 O1 Ca3 47.31(12) 1_545 1_555 3_555
O3 O1 Ca2 48.16(11) 1_545 1_555 1_545
O3 O1 Ca4 106.71(16) 1_545 1_555 3_554
O3 O1 Ga 142.58(22) 1_545 1_555 4_666
Ca4 O2 Nb 159.21(21) 4_666 1_555 3_464
Ca1 O2 Ca4 96.96(20) 1_565 1_555 4_666
Ca1 O2 Nb 102.72(19) 1_565 1_555 3_464
O7 O2 Ca1 61.93(14) 4_576 1_555 1_565
O7 O2 Ca4 147.34(21) 4_576 1_555 4_666
O7 O2 Nb 44.99(13) 4_576 1_555 3_464
O6 O2 O7 64.00(15) 4_566 1_555 4_576
O6 O2 Ca1 84.44(17) 4_566 1_555 1_565
O6 O2 Ca4 143.12(15) 4_566 1_555 4_666
O6 O2 Nb 47.24(14) 4_566 1_555 3_464
O8 O2 O6 89.88(18) 3_464 1_555 4_566
O8 O2 O7 60.50(13) 3_464 1_555 4_576
O8 O2 Ca1 118.09(15) 3_464 1_555 1_565
O8 O2 Ca4 120.54(20) 3_464 1_555 4_666
O8 O2 Nb 42.89(14) 3_464 1_555 3_464
O6 O2 O8 55.71(13) 3_554 1_555 3_464
O6 O2 O6 62.40(12) 3_554 1_555 4_566
O6 O2 O7 92.06(18) 3_554 1_555 4_576
O6 O2 Ca1 145.15(24) 3_554 1_555 1_565
O6 O2 Ca4 115.77(18) 3_554 1_555 4_666
O6 O2 Nb 47.16(13) 3_554 1_555 3_464
Ca3 O2 O6 63.22(13) 2_655 1_555 3_554
Ca3 O2 O8 118.54(19) 2_655 1_555 3_464
Ca3 O2 O6 54.54(13) 2_655 1_555 4_566
Ca3 O2 O7 118.48(21) 2_655 1_555 4_576
Ca3 O2 Ca1 107.20(15) 2_655 1_555 1_565
Ca3 O2 Ca4 90.53(14) 2_655 1_555 4_666
Ca3 O2 Nb 90.02(19) 2_655 1_555 3_464
Ca1 O2 Ca3 166.01(17) 4_565 1_555 2_655
Ca1 O2 O6 103.99(14) 4_565 1_555 3_554
Ca1 O2 O8 49.91(13) 4_565 1_555 3_464
Ca1 O2 O6 126.39(17) 4_565 1_555 4_566
Ca1 O2 O7 65.22(13) 4_565 1_555 4_576
Ca1 O2 Ca1 86.53(14) 4_565 1_555 1_565
Ca1 O2 Ca4 90.41(18) 4_565 1_555 4_666
Ca1 O2 Nb 84.20(13) 4_565 1_555 3_464
O4 O2 Ca1 107.00(17) 1_565 1_555 4_565
O4 O2 Ca3 84.27(12) 1_565 1_555 2_655
O4 O2 O6 145.89(13) 1_565 1_555 3_554
O4 O2 O8 156.91(19) 1_565 1_555 3_464
O4 O2 O6 107.88(15) 1_565 1_555 4_566
O4 O2 O7 113.64(16) 1_565 1_555 4_576
O4 O2 Ca1 51.72(12) 1_565 1_555 1_565
O4 O2 Ca4 50.82(14) 1_565 1_555 4_666
O4 O2 Nb 149.78(20) 1_565 1_555 3_464
O8 O2 O4 97.72(19) 2_645 1_555 1_565
O8 O2 Ca1 50.59(11) 2_645 1_555 4_565
O8 O2 Ca3 120.89(14) 2_645 1_555 2_655
O8 O2 O6 90.99(15) 2_645 1_555 3_554
O8 O2 O8 68.41(18) 2_645 1_555 3_464
O8 O2 O6 152.67(18) 2_645 1_555 4_566
O8 O2 O7 114.35(14) 2_645 1_555 4_576
O8 O2 Ca1 119.91(20) 2_645 1_555 1_565
O8 O2 Ca4 52.35(14) 2_645 1_555 4_666
O8 O2 Nb 110.54(16) 2_645 1_555 3_464
O7 O2 O8 55.92(14) 1_554 1_555 2_645
O7 O2 O4 56.26(13) 1_554 1_555 1_565
O7 O2 Ca1 51.91(11) 1_554 1_555 4_565
O7 O2 Ca3 136.25(16) 1_554 1_555 2_655
O7 O2 O6 146.32(17) 1_554 1_555 3_554
O7 O2 O8 101.03(16) 1_554 1_555 3_464
O7 O2 O6 148.93(16) 1_554 1_555 4_566
O7 O2 O7 96.17(16) 1_554 1_555 4_576
O7 O2 Ca1 64.71(15) 1_554 1_555 1_565
O7 O2 Ca4 51.20(14) 1_554 1_555 4_666
O7 O2 Nb 133.48(15) 1_554 1_555 3_464
O5 O2 O7 99.80(17) 1_555 1_555 1_554
O5 O2 O8 81.17(14) 1_555 1_555 2_645
O5 O2 O4 70.20(12) 1_555 1_555 1_565
O5 O2 Ca1 131.45(19) 1_555 1_555 4_565
O5 O2 Ca3 43.89(12) 1_555 1_555 2_655
O5 O2 O6 78.76(13) 1_555 1_555 3_554
O5 O2 O8 122.84(14) 1_555 1_555 3_464
O5 O2 O6 98.35(15) 1_555 1_555 4_566
O5 O2 O7 162.34(22) 1_555 1_555 4_576
O5 O2 Ca1 118.98(14) 1_555 1_555 1_565
O5 O2 Ca4 48.92(13) 1_555 1_555 4_666
O5 O2 Nb 123.37(19) 1_555 1_555 3_464
Nb O3 Ga 147.39(20) 1_555 1_555 1_555
Ca3 O3 Nb 92.59(18) 3_565 1_555 1_555
Ca3 O3 Ga 114.85(22) 3_565 1_555 1_555
Ca2 O3 Ca3 94.07(17) 1_555 1_555 3_565
Ca2 O3 Nb 90.29(18) 1_555 1_555 1_555
Ca2 O3 Ga 104.18(16) 1_555 1_555 1_555
O7 O3 Ca2 62.90(14) 2_646 1_555 1_555
O7 O3 Ca3 124.61(22) 2_646 1_555 3_565
O7 O3 Nb 42.99(12) 2_646 1_555 1_555
O7 O3 Ga 119.33(19) 2_646 1_555 1_555
O8 O3 O7 59.88(15) 1_555 1_555 2_646
O8 O3 Ca2 61.13(14) 1_555 1_555 1_555
O8 O3 Ca3 64.86(16) 1_555 1_555 3_565
O8 O3 Nb 43.88(12) 1_555 1_555 1_555
O8 O3 Ga 164.65(15) 1_555 1_555 1_555
O6 O3 O8 89.14(18) 2_656 1_555 1_555
O6 O3 O7 61.83(13) 2_656 1_555 2_646
O6 O3 Ca2 124.69(21) 2_656 1_555 1_555
O6 O3 Ca3 115.15(15) 2_656 1_555 3_565
O6 O3 Nb 45.53(13) 2_656 1_555 1_555
O6 O3 Ga 103.96(18) 2_656 1_555 1_555
O4 O3 O6 87.55(15) 4_666 1_555 2_656
O4 O3 O8 155.33(16) 4_666 1_555 1_555
O4 O3 O7 137.02(17) 4_666 1_555 2_646
O4 O3 Ca2 138.06(18) 4_666 1_555 1_555
O4 O3 Ca3 94.66(18) 4_666 1_555 3_565
O4 O3 Nb 130.10(13) 4_666 1_555 1_555
O4 O3 Ga 36.18(11) 4_666 1_555 1_555
O6 O3 O4 103.16(14) 1_665 1_555 4_666
O6 O3 O6 60.011(79) 1_665 1_555 2_656
O6 O3 O8 54.71(13) 1_665 1_555 1_555
O6 O3 O7 87.57(17) 1_665 1_555 2_646
O6 O3 Ca2 115.73(20) 1_665 1_555 1_555
O6 O3 Ca3 56.47(12) 1_665 1_555 3_565
O6 O3 Nb 44.67(12) 1_665 1_555 1_555
O6 O3 Ga 139.23(19) 1_665 1_555 1_555
O5 O3 O6 138.48(13) 4_666 1_555 1_665
O5 O3 O4 59.44(13) 4_666 1_555 4_666
O5 O3 O6 80.67(14) 4_666 1_555 2_656
O5 O3 O8 143.71(19) 4_666 1_555 1_555
O5 O3 O7 84.88(16) 4_666 1_555 2_646
O5 O3 Ca2 96.70(16) 4_666 1_555 1_555
O5 O3 Ca3 150.20(23) 4_666 1_555 3_565
O5 O3 Nb 114.99(17) 4_666 1_555 1_555
O5 O3 Ga 35.42(12) 4_666 1_555 1_555
O1 O3 O5 59.92(13) 4_666 1_555 4_666
O1 O3 O6 149.12(18) 4_666 1_555 1_665
O1 O3 O4 61.71(13) 4_666 1_555 4_666
O1 O3 O6 138.22(19) 4_666 1_555 2_656
O1 O3 O8 130.64(14) 4_666 1_555 1_555
O1 O3 O7 122.26(15) 4_666 1_555 2_646
O1 O3 Ca2 76.60(14) 4_666 1_555 1_555
O1 O3 Ca3 96.10(16) 4_666 1_555 3_565
O1 O3 Nb 164.72(19) 4_666 1_555 1_555
O1 O3 Ga 34.90(10) 4_666 1_555 1_555
O1 O3 O1 72.23(15) 1_565 1_555 4_666
O1 O3 O5 126.44(13) 1_565 1_555 4_666
O1 O3 O6 95.05(14) 1_565 1_555 1_665
O1 O3 O4 117.17(17) 1_565 1_555 4_666
O1 O3 O6 149.43(21) 1_565 1_555 2_656
O1 O3 O8 60.78(13) 1_565 1_555 1_555
O1 O3 O7 102.81(16) 1_565 1_555 2_646
O1 O3 Ca2 47.23(12) 1_565 1_555 1_555
O1 O3 Ca3 49.37(11) 1_565 1_555 3_565
O1 O3 Nb 104.66(18) 1_565 1_555 1_555
O1 O3 Ga 106.60(16) 1_565 1_555 1_555
Ca2 O4 Ga 127.31(21) 2_645 1_555 4_666
Ca4 O4 Ca2 94.34(21) 4_656 1_555 2_645
Ca4 O4 Ga 123.65(20) 4_656 1_555 4_666
Ca1 O4 Ca4 93.33(16) 1_555 1_555 4_656
Ca1 O4 Ca2 111.08(16) 1_555 1_555 2_645
Ca1 O4 Ga 102.35(23) 1_555 1_555 4_666
O7 O4 Ca1 68.62(14) 1_544 1_555 1_555
O7 O4 Ca4 54.38(12) 1_544 1_555 4_656
O7 O4 Ca2 62.12(15) 1_544 1_555 2_645
O7 O4 Ga 169.79(27) 1_544 1_555 4_666
O8 O4 O7 57.68(12) 2_645 1_555 1_544
O8 O4 Ca1 53.24(14) 2_645 1_555 1_555
O8 O4 Ca4 111.43(15) 2_645 1_555 4_656
O8 O4 Ca2 60.41(15) 2_645 1_555 2_645
O8 O4 Ga 121.34(19) 2_645 1_555 4_666
O5 O4 O8 86.99(14) 1_555 1_555 2_645
O5 O4 O7 144.68(16) 1_555 1_555 1_544
O5 O4 Ca1 91.18(17) 1_555 1_555 1_555
O5 O4 Ca4 159.72(20) 1_555 1_555 4_656
O5 O4 Ca2 102.45(18) 1_555 1_555 2_645
O5 O4 Ga 36.17(11) 1_555 1_555 4_666
O3 O4 O5 61.05(14) 4_666 1_555 1_555
O3 O4 O8 117.69(19) 4_666 1_555 2_645
O3 O4 O7 132.70(19) 4_666 1_555 1_544
O3 O4 Ca1 74.07(16) 4_666 1_555 1_555
O3 O4 Ca4 101.33(19) 4_666 1_555 4_656
O3 O4 Ca2 163.28(17) 4_666 1_555 2_645
O3 O4 Ga 37.36(13) 4_666 1_555 4_666
O2 O4 O3 70.57(15) 1_545 1_555 4_666
O2 O4 O5 125.81(21) 1_545 1_555 1_555
O2 O4 O8 95.27(13) 1_545 1_555 2_645
O2 O4 O7 63.73(14) 1_545 1_555 1_544
O2 O4 Ca1 51.55(13) 1_545 1_555 1_555
O2 O4 Ca4 46.98(14) 1_545 1_555 4_656
O2 O4 Ca2 125.47(17) 1_545 1_555 2_645
O2 O4 Ga 107.18(23) 1_545 1_555 4_666
O1 O4 O2 114.67(16) 1_555 1_555 1_545
O1 O4 O3 60.24(13) 1_555 1_555 4_666
O1 O4 O5 59.93(11) 1_555 1_555 1_555
O1 O4 O8 144.13(16) 1_555 1_555 2_645
O1 O4 O7 153.30(18) 1_555 1_555 1_544
O1 O4 Ca1 133.38(22) 1_555 1_555 1_555
O1 O4 Ca4 103.61(14) 1_555 1_555 4_656
O1 O4 Ca2 110.51(18) 1_555 1_555 2_645
O1 O4 Ga 33.07(11) 1_555 1_555 4_666
Ca3 O5 Ga 111.30(25) 2_655 1_555 4_666
Ca2 O5 Ca3 110.27(18) 1_555 1_555 2_655
Ca2 O5 Ga 110.46(18) 1_555 1_555 4_666
Ca4 O5 Ca2 107.93(21) 4_666 1_555 1_555
Ca4 O5 Ca3 104.01(17) 4_666 1_555 2_655
Ca4 O5 Ga 112.64(19) 4_666 1_555 4_666
O4 O5 Ca4 76.78(15) 1_555 1_555 4_666
O4 O5 Ca2 123.70(22) 1_555 1_555 1_555
O4 O5 Ca3 123.13(19) 1_555 1_555 2_655
O4 O5 Ga 35.87(11) 1_555 1_555 4_666
O3 O5 O4 59.50(13) 4_666 1_555 1_555
O3 O5 Ca4 122.04(15) 4_666 1_555 4_666
O3 O5 Ca2 127.11(15) 4_666 1_555 1_555
O3 O5 Ca3 75.08(18) 4_666 1_555 2_655
O3 O5 Ga 36.26(14) 4_666 1_555 4_666
O1 O5 O3 60.41(12) 1_555 1_555 4_666
O1 O5 O4 61.91(11) 1_555 1_555 1_555
O1 O5 Ca4 129.03(21) 1_555 1_555 4_666
O1 O5 Ca2 75.74(14) 1_555 1_555 1_555
O1 O5 Ca3 122.75(21) 1_555 1_555 2_655
O1 O5 Ga 34.878(96) 1_555 1_555 4_666
O2 O5 O1 147.63(14) 1_555 1_555 1_555
O2 O5 O3 94.66(14) 1_555 1_555 4_666
O2 O5 O4 88.29(12) 1_555 1_555 1_555
O2 O5 Ca4 45.02(13) 1_555 1_555 4_666
O2 O5 Ca2 135.50(16) 1_555 1_555 1_555
O2 O5 Ca3 61.80(14) 1_555 1_555 2_655
O2 O5 Ga 112.92(15) 1_555 1_555 4_666
Nb O6 Nb 149.02(26) 1_445 1_555 2_646
Ca1 O6 Nb 96.60(19) 3_555 1_555 1_445
Ca1 O6 Nb 114.06(18) 3_555 1_555 2_646
Ca3 O6 Ca1 94.61(15) 3_455 1_555 3_555
Ca3 O6 Nb 86.52(14) 3_455 1_555 1_445
Ca3 O6 Nb 94.93(19) 3_455 1_555 2_646
O8 O6 Ca3 64.22(15) 1_445 1_555 3_455
O8 O6 Ca1 60.37(15) 1_445 1_555 3_555
O8 O6 Nb 46.44(12) 1_445 1_555 1_445
O8 O6 Nb 156.44(20) 1_445 1_555 2_646
O2 O6 O8 125.43(20) 4_566 1_555 1_445
O2 O6 Ca3 64.49(15) 4_566 1_555 3_455
O2 O6 Ca1 140.84(18) 4_566 1_555 3_555
O2 O6 Nb 113.57(21) 4_566 1_555 1_445
O2 O6 Nb 42.63(13) 4_566 1_555 2_646
O3 O6 O2 90.49(16) 2_646 1_555 4_566
O3 O6 O8 136.73(24) 2_646 1_555 1_445
O3 O6 Ca3 128.02(17) 2_646 1_555 3_455
O3 O6 Ca1 76.61(16) 2_646 1_555 3_555
O3 O6 Nb 144.86(22) 2_646 1_555 1_445
O3 O6 Nb 47.87(12) 2_646 1_555 2_646
O2 O6 O3 104.85(19) 3_555 1_555 2_646
O2 O6 O2 143.60(19) 3_555 1_555 4_566
O2 O6 O8 61.94(14) 3_555 1_555 1_445
O2 O6 Ca3 122.56(15) 3_555 1_555 3_455
O2 O6 Ca1 75.46(18) 3_555 1_555 3_555
O2 O6 Nb 41.02(12) 3_555 1_555 1_445
O2 O6 Nb 141.23(16) 3_555 1_555 2_646
O7 O6 O2 104.10(14) 1_545 1_555 3_555
O7 O6 O3 57.99(13) 1_545 1_555 2_646
O7 O6 O2 56.56(14) 1_545 1_555 4_566
O7 O6 O8 159.93(18) 1_545 1_555 1_445
O7 O6 Ca3 120.98(23) 1_545 1_555 3_455
O7 O6 Ca1 133.23(18) 1_545 1_555 3_555
O7 O6 Nb 113.50(16) 1_545 1_555 1_445
O7 O6 Nb 40.87(11) 1_545 1_555 2_646
O6 O6 O7 69.46(17) 2_546 1_555 1_545
O6 O6 O2 57.34(15) 2_546 1_555 3_555
O6 O6 O3 117.88(17) 2_546 1_555 2_646
O6 O6 O2 86.28(25) 2_546 1_555 4_566
O6 O6 O8 90.50(16) 2_546 1_555 1_445
O6 O6 Ca3 105.71(23) 2_546 1_555 3_455
O6 O6 Ca1 132.51(27) 2_546 1_555 3_555
O6 O6 Nb 44.221(83) 2_546 1_555 1_445
O6 O6 Nb 106.50(26) 2_546 1_555 2_646
O6 O6 O6 146.23(41) 2_556 1_555 2_546
O6 O6 O7 86.79(19) 2_556 1_555 1_545
O6 O6 O2 155.69(30) 2_556 1_555 3_555
O6 O6 O3 62.31(13) 2_556 1_555 2_646
O6 O6 O2 60.26(20) 2_556 1_555 4_566
O6 O6 O8 111.81(18) 2_556 1_555 1_445
O6 O6 Ca3 65.72(16) 2_556 1_555 3_455
O6 O6 Ca1 81.25(18) 2_556 1_555 3_555
O6 O6 Nb 151.75(24) 2_556 1_555 1_445
O6 O6 Nb 45.95(13) 2_556 1_555 2_646
O3 O6 O6 111.51(24) 1_445 1_555 2_556
O3 O6 O6 57.68(15) 1_445 1_555 2_546
O3 O6 O7 107.82(19) 1_445 1_555 1_545
O3 O6 O2 86.13(14) 1_445 1_555 3_555
O3 O6 O3 163.49(20) 1_445 1_555 2_646
O3 O6 O2 73.68(16) 1_445 1_555 4_566
O3 O6 O8 59.33(15) 1_445 1_555 1_445
O3 O6 Ca3 49.14(13) 1_445 1_555 3_455
O3 O6 Ca1 118.67(15) 1_445 1_555 3_555
O3 O6 Nb 45.15(12) 1_445 1_555 1_445
O3 O6 Nb 116.24(24) 1_445 1_555 2_646
Ca3 O6 O3 109.40(14) 4_656 1_555 1_445
Ca3 O6 O6 125.17(16) 4_656 1_555 2_556
Ca3 O6 O6 51.74(12) 4_656 1_555 2_546
Ca3 O6 O7 46.34(12) 4_656 1_555 1_545
Ca3 O6 O2 58.43(11) 4_656 1_555 3_555
Ca3 O6 O3 68.02(12) 4_656 1_555 2_646
Ca3 O6 O2 99.76(16) 4_656 1_555 4_566
Ca3 O6 O8 119.96(18) 4_656 1_555 1_445
Ca3 O6 Ca3 154.98(21) 4_656 1_555 3_455
Ca3 O6 Ca1 108.84(21) 4_656 1_555 3_555
Ca3 O6 Nb 82.36(12) 4_656 1_555 1_445
Ca3 O6 Nb 83.59(12) 4_656 1_555 2_646
Ca3 O7 Nb 108.37(20) 4_666 1_555 2_656
Ca4 O7 Ca3 93.38(17) 4_667 1_555 4_666
Ca4 O7 Nb 156.34(23) 4_667 1_555 2_656
Ca1 O7 Ca4 92.29(17) 4_566 1_555 4_667
Ca1 O7 Ca3 95.65(16) 4_566 1_555 4_666
Ca1 O7 Nb 94.64(15) 4_566 1_555 2_656
O2 O7 Ca1 54.00(13) 4_576 1_555 4_566
O2 O7 Ca4 128.92(24) 4_576 1_555 4_667
O2 O7 Ca3 123.57(16) 4_576 1_555 4_666
O2 O7 Nb 44.34(13) 4_576 1_555 2_656
Ca2 O7 O2 119.98(17) 2_656 1_555 4_576
Ca2 O7 Ca1 165.14(22) 2_656 1_555 4_566
Ca2 O7 Ca4 82.19(12) 2_656 1_555 4_667
Ca2 O7 Ca3 98.42(20) 2_656 1_555 4_666
Ca2 O7 Nb 85.43(16) 2_656 1_555 2_656
O3 O7 Ca2 51.06(12) 2_656 1_555 2_656
O3 O7 O2 93.70(16) 2_656 1_555 4_576
O3 O7 Ca1 137.39(14) 2_656 1_555 4_566
O3 O7 Ca4 130.02(17) 2_656 1_555 4_667
O3 O7 Ca3 79.19(19) 2_656 1_555 4_666
O3 O7 Nb 49.41(13) 2_656 1_555 2_656
O8 O7 O3 60.54(16) 2_656 1_555 2_656
O8 O7 Ca2 57.81(13) 2_656 1_555 2_656
O8 O7 O2 62.62(13) 2_656 1_555 4_576
O8 O7 Ca1 112.77(19) 2_656 1_555 4_566
O8 O7 Ca4 112.47(17) 2_656 1_555 4_667
O8 O7 Ca3 139.72(24) 2_656 1_555 4_666
O8 O7 Nb 44.23(12) 2_656 1_555 2_656
O4 O7 O8 61.52(12) 1_566 1_555 2_656
O4 O7 O3 95.83(15) 1_566 1_555 2_656
O4 O7 Ca2 47.83(13) 1_566 1_555 2_656
O4 O7 O2 107.56(18) 1_566 1_555 4_576
O4 O7 Ca1 118.47(21) 1_566 1_555 4_566
O4 O7 Ca4 51.59(12) 1_566 1_555 4_667
O4 O7 Ca3 128.78(17) 1_566 1_555 4_666
O4 O7 Nb 105.69(17) 1_566 1_555 2_656
O6 O7 O4 149.17(17) 1_565 1_555 1_566
O6 O7 O8 88.58(14) 1_565 1_555 2_656
O6 O7 O3 60.18(13) 1_565 1_555 2_656
O6 O7 Ca2 111.20(18) 1_565 1_555 2_656
O6 O7 O2 59.44(15) 1_565 1_555 4_576
O6 O7 Ca1 78.31(13) 1_565 1_555 4_566
O6 O7 Ca4 158.95(19) 1_565 1_555 4_667
O6 O7 Ca3 69.21(14) 1_565 1_555 4_666
O6 O7 Nb 44.52(11) 1_565 1_555 2_656
O8 O7 O6 105.78(14) 2_646 1_555 1_565
O8 O7 O4 104.94(15) 2_646 1_555 1_566
O8 O7 O8 156.89(29) 2_646 1_555 2_656
O8 O7 O3 142.42(22) 2_646 1_555 2_656
O8 O7 Ca2 128.79(15) 2_646 1_555 2_656
O8 O7 O2 108.89(17) 2_646 1_555 4_576
O8 O7 Ca1 54.89(13) 2_646 1_555 4_566
O8 O7 Ca4 54.22(12) 2_646 1_555 4_667
O8 O7 Ca3 63.35(17) 2_646 1_555 4_666
O8 O7 Nb 144.67(17) 2_646 1_555 2_656
Ca1 O7 O8 107.70(19) 1_566 1_555 2_646
Ca1 O7 O6 117.87(16) 1_566 1_555 1_565
Ca1 O7 O4 48.44(12) 1_566 1_555 1_566
Ca1 O7 O8 49.19(15) 1_566 1_555 2_656
Ca1 O7 O3 109.51(17) 1_566 1_555 2_656
Ca1 O7 Ca2 84.94(14) 1_566 1_555 2_656
Ca1 O7 O2 60.78(13) 1_566 1_555 4_576
Ca1 O7 Ca1 80.42(16) 1_566 1_555 4_566
Ca1 O7 Ca4 78.30(16) 1_566 1_555 4_667
Ca1 O7 Ca3 170.58(20) 1_566 1_555 4_666
Ca1 O7 Nb 80.59(16) 1_566 1_555 2_656
O1 O7 Ca1 122.68(14) 2_656 1_555 1_566
O1 O7 O8 61.32(13) 2_656 1_555 2_646
O1 O7 O6 119.15(20) 2_656 1_555 1_565
O1 O7 O4 78.50(12) 2_656 1_555 1_566
O1 O7 O8 127.24(15) 2_656 1_555 2_656
O1 O7 O3 93.64(17) 2_656 1_555 2_656
O1 O7 Ca2 70.06(13) 2_656 1_555 2_656
O1 O7 O2 169.94(19) 2_656 1_555 4_576
O1 O7 Ca1 116.17(16) 2_656 1_555 4_566
O1 O7 Ca4 48.57(14) 2_656 1_555 4_667
O1 O7 Ca3 51.46(12) 2_656 1_555 4_666
O1 O7 Nb 142.83(24) 2_656 1_555 2_656
O2 O7 O1 92.68(14) 1_556 1_555 2_656
O2 O7 Ca1 46.46(12) 1_556 1_555 1_566
O2 O7 O8 61.80(15) 1_556 1_555 2_646
O2 O7 O6 136.13(18) 1_556 1_555 1_565
O2 O7 O4 60.02(13) 1_556 1_555 1_566
O2 O7 O8 95.26(18) 1_556 1_555 2_656
O2 O7 O3 153.14(17) 1_556 1_555 2_656
O2 O7 Ca2 107.59(14) 1_556 1_555 2_656
O2 O7 O2 83.83(16) 1_556 1_555 4_576
O2 O7 Ca1 59.92(13) 1_556 1_555 4_566
O2 O7 Ca4 45.12(13) 1_556 1_555 4_667
O2 O7 Ca3 124.22(18) 1_556 1_555 4_666
O2 O7 Nb 121.88(21) 1_556 1_555 2_656
Ca1 O8 Nb 96.93(18) 2_655 1_555 1_555
Ca4 O8 Ca1 96.81(19) 3_564 1_555 2_655
Ca4 O8 Nb 162.64(29) 3_564 1_555 1_555
Ca1 O8 Ca4 93.16(17) 3_665 1_555 3_564
Ca1 O8 Ca1 95.83(20) 3_665 1_555 2_655
Ca1 O8 Nb 95.94(14) 3_665 1_555 1_555
Ca2 O8 Ca1 164.65(23) 1_555 1_555 3_665
Ca2 O8 Ca4 81.51(14) 1_555 1_555 3_564
Ca2 O8 Ca1 99.08(17) 1_555 1_555 2_655
Ca2 O8 Nb 85.89(18) 1_555 1_555 1_555
O6 O8 Ca2 117.07(24) 1_665 1_555 1_555
O6 O8 Ca1 55.06(14) 1_665 1_555 3_665
O6 O8 Ca4 125.73(19) 1_665 1_555 3_564
O6 O8 Ca1 125.91(19) 1_665 1_555 2_655
O6 O8 Nb 51.22(12) 1_665 1_555 1_555
Ca3 O8 O6 56.42(15) 3_565 1_555 1_665
Ca3 O8 Ca2 78.41(17) 3_565 1_555 1_555
Ca3 O8 Ca1 86.62(16) 3_565 1_555 3_665
Ca3 O8 Ca4 82.04(16) 3_565 1_555 3_564
Ca3 O8 Ca1 177.36(21) 3_565 1_555 2_655
Ca3 O8 Nb 83.77(20) 3_565 1_555 1_555
O7 O8 Ca3 108.93(22) 2_646 1_555 3_565
O7 O8 O6 94.00(16) 2_646 1_555 1_665
O7 O8 Ca2 59.58(14) 2_646 1_555 1_555
O7 O8 Ca1 130.15(16) 2_646 1_555 3_665
O7 O8 Ca4 134.85(17) 2_646 1_555 3_564
O7 O8 Ca1 70.20(17) 2_646 1_555 2_655
O7 O8 Nb 42.80(11) 2_646 1_555 1_555
O3 O8 O7 59.58(16) 1_555 1_555 2_646
O3 O8 Ca3 49.45(14) 1_555 1_555 3_565
O3 O8 O6 65.96(17) 1_555 1_555 1_665
O3 O8 Ca2 51.23(13) 1_555 1_555 1_555
O3 O8 Ca1 119.97(18) 1_555 1_555 3_665
O3 O8 Ca4 113.91(20) 1_555 1_555 3_564
O3 O8 Ca1 129.47(19) 1_555 1_555 2_655
O3 O8 Nb 48.77(15) 1_555 1_555 1_555
O2 O8 O3 89.71(17) 3_665 1_555 1_555
O2 O8 O7 56.88(12) 3_665 1_555 2_646
O2 O8 Ca3 115.67(17) 3_665 1_555 3_565
O2 O8 O6 62.35(13) 3_665 1_555 1_665
O2 O8 Ca2 116.04(18) 3_665 1_555 1_555
O2 O8 Ca1 73.55(13) 3_665 1_555 3_665
O2 O8 Ca4 156.39(26) 3_665 1_555 3_564
O2 O8 Ca1 66.11(15) 3_665 1_555 2_655
O2 O8 Nb 40.95(13) 3_665 1_555 1_555
O4 O8 O2 102.78(16) 2_655 1_555 3_665
O4 O8 O3 94.79(17) 2_655 1_555 1_555
O4 O8 O7 60.79(12) 2_655 1_555 2_646
O4 O8 Ca3 124.21(19) 2_655 1_555 3_565
O4 O8 O6 154.36(21) 2_655 1_555 1_665
O4 O8 Ca2 47.98(14) 2_655 1_555 1_555
O4 O8 Ca1 144.69(25) 2_655 1_555 3_665
O4 O8 Ca4 76.62(13) 2_655 1_555 3_564
O4 O8 Ca1 53.16(14) 2_655 1_555 2_655
O4 O8 Nb 103.53(17) 2_655 1_555 1_555
O7 O8 O4 128.93(15) 2_656 1_555 2_655
O7 O8 O2 126.59(14) 2_656 1_555 3_665
O7 O8 O3 97.40(20) 2_656 1_555 1_555
O7 O8 O7 156.89(29) 2_656 1_555 2_646
O7 O8 Ca3 47.98(14) 2_656 1_555 3_565
O7 O8 O6 72.71(13) 2_656 1_555 1_665
O7 O8 Ca2 109.06(18) 2_656 1_555 1_555
O7 O8 Ca1 57.14(13) 2_656 1_555 3_665
O7 O8 Ca4 53.13(12) 2_656 1_555 3_564
O7 O8 Ca1 132.91(23) 2_656 1_555 2_655
O7 O8 Nb 121.47(21) 2_656 1_555 1_555
O1 O8 O7 61.55(13) 1_565 1_555 2_656
O1 O8 O4 79.63(13) 1_565 1_555 2_655
O1 O8 O2 155.10(23) 1_565 1_555 3_665
O1 O8 O3 65.41(15) 1_565 1_555 1_555
O1 O8 O7 105.91(18) 1_565 1_555 2_646
O1 O8 Ca3 48.81(11) 1_565 1_555 3_565
O1 O8 O6 105.17(21) 1_565 1_555 1_665
O1 O8 Ca2 47.79(12) 1_565 1_555 1_555
O1 O8 Ca1 118.65(18) 1_565 1_555 3_665
O1 O8 Ca4 48.51(14) 1_565 1_555 3_564
O1 O8 Ca1 128.78(16) 1_565 1_555 2_655
O1 O8 Nb 114.17(24) 1_565 1_555 1_555
O2 O8 O1 93.08(15) 2_655 1_555 1_565
O2 O8 O7 62.28(14) 2_655 1_555 2_656
O2 O8 O4 90.20(16) 2_655 1_555 2_655
O2 O8 O2 111.59(18) 2_655 1_555 3_665
O2 O8 O3 156.49(19) 2_655 1_555 1_555
O2 O8 O7 140.55(21) 2_655 1_555 2_646
O2 O8 Ca3 109.57(16) 2_655 1_555 3_565
O2 O8 O6 114.30(17) 2_655 1_555 1_665
O2 O8 Ca2 121.29(15) 2_655 1_555 1_555
O2 O8 Ca1 60.72(13) 2_655 1_555 3_665
O2 O8 Ca4 45.22(13) 2_655 1_555 3_564
O2 O8 Ca1 70.94(17) 2_655 1_555 2_655
O2 O8 Nb 151.09(21) 2_655 1_555 1_555

loop_
_geom_bond_atom_site_label_1
_geom_bond_atom_site_label_2
_geom_bond_distance
_geom_bond_site_symmetry_1
_geom_bond_site_symmetry_2
Nb O2 1.8786(49) 1_555 3_665
Nb O7 1.9002(38) 1_555 2_646
Nb O8 1.9509(43) 1_555 1_555
Nb O6 2.0364(41) 1_555 2_656
Nb O6 2.0987(37) 1_555 1_665
Nb O3 2.1165(45) 1_555 1_555
Nb Ca2 3.1856(25) 1_555 1_555
Ga O4 1.8340(40) 1_555 4_666
Ga O5 1.8474(34) 1_555 4_666
Ga O1 1.8492(33) 1_555 4_666
Ga O3 1.8852(49) 1_555 1_555
Ca1 O2 2.4180(48) 1_555 1_545
Ca1 O6 2.4220(62) 1_555 3_554
Ca1 O4 2.4236(48) 1_555 1_555
Ca1 O8 2.4261(63) 1_555 2_645
Ca1 O8 2.5682(48) 1_555 3_464
Ca1 O7 2.6370(52) 1_555 4_566
Ca1 O2 2.8994(42) 1_555 4_565
Ca1 O7 3.0162(60) 1_555 1_544
Ca2 O4 2.2745(62) 1_555 2_655
Ca2 O5 2.2833(44) 1_555 1_555
Ca2 O1 2.3354(53) 1_555 1_565
Ca2 O3 2.3702(41) 1_555 1_555
Ca2 O8 2.6622(52) 1_555 1_555
Ca2 O7 2.7126(46) 1_555 2_646
Ca2 Nb 3.1856(25) 1_555 1_555
Ca3 O5 2.2519(64) 1_555 2_645
Ca3 O7 2.3214(59) 1_555 4_666
Ca3 O3 2.3440(51) 1_555 3_564
Ca3 O1 2.4203(37) 1_555 3_554
Ca3 O6 2.5838(48) 1_555 3_654
Ca3 O8 2.7927(64) 1_555 3_564
Ca3 O2 2.8628(43) 1_555 2_645
Ca3 O6 2.9996(43) 1_555 4_656
Ca4 O2 2.2175(59) 1_555 4_666
Ca4 O1 2.3231(60) 1_555 3_555
Ca4 O4 2.3509(49) 1_555 4_656
Ca4 O5 2.3629(47) 1_555 4_666
Ca4 O7 2.4391(44) 1_555 4_667
Ca4 O8 2.4737(45) 1_555 3_565
O1 Ga 1.8492(33) 1_555 4_666
O1 Ca4 2.3231(60) 1_555 3_554
O1 Ca2 2.3354(53) 1_555 1_545
O1 Ca3 2.4203(37) 1_555 3_555
O1 O5 3.0333(46) 1_555 1_555
O1 O8 3.0398(56) 1_555 1_545
O1 O7 3.0465(50) 1_555 2_646
O1 O3 3.0483(54) 1_555 4_666
O1 O4 3.0921(40) 1_555 1_555
O1 O3 3.1672(47) 1_555 1_545
O2 Nb 1.8786(49) 1_555 3_464
O2 Ca4 2.2175(59) 1_555 4_666
O2 Ca1 2.4180(48) 1_555 1_565
O2 O7 2.6878(52) 1_555 4_576
O2 O6 2.7736(72) 1_555 4_566
O2 O8 2.8497(48) 1_555 3_464
O2 O6 2.8606(60) 1_555 3_554
O2 Ca3 2.8628(43) 1_555 2_655
O2 Ca1 2.8994(42) 1_555 4_565
O2 O4 3.0047(55) 1_555 1_565
O2 O8 3.0970(64) 1_555 2_645
O2 O7 3.1106(66) 1_555 1_554
O2 O5 3.1274(44) 1_555 1_555
O3 Ga 1.8852(49) 1_555 1_555
O3 Nb 2.1165(45) 1_555 1_555
O3 Ca3 2.3440(51) 1_555 3_565
O3 Ca2 2.3702(41) 1_555 1_555
O3 O7 2.7845(61) 1_555 2_646
O3 O8 2.8114(70) 1_555 1_555
O3 O6 2.8488(45) 1_555 2_656
O3 O4 2.9795(65) 1_555 4_666
O3 O6 2.9851(53) 1_555 1_665
O3 O5 3.0258(57) 1_555 4_666
O3 O1 3.0483(54) 1_555 4_666
O3 O1 3.1672(47) 1_555 1_565
O4 Ga 1.8340(40) 1_555 4_666
O4 Ca2 2.2745(62) 1_555 2_645
O4 Ca4 2.3509(49) 1_555 4_656
O4 Ca1 2.4236(48) 1_555 1_555
O4 O7 2.8847(46) 1_555 1_544
O4 O8 2.9050(48) 1_555 2_645
O4 O5 2.9777(48) 1_555 1_555
O4 O3 2.9795(65) 1_555 4_666
O4 O2 3.0047(55) 1_555 1_545
O4 O1 3.0921(40) 1_555 1_555
O5 Ga 1.8474(34) 1_555 4_666
O5 Ca3 2.2519(64) 1_555 2_655
O5 Ca2 2.2833(44) 1_555 1_555
O5 Ca4 2.3629(47) 1_555 4_666
O5 O4 2.9777(48) 1_555 1_555
O5 O3 3.0258(57) 1_555 4_666
O5 O1 3.0333(46) 1_555 1_555
O5 O2 3.1274(44) 1_555 1_555
O6 Nb 2.0364(41) 1_555 2_646
O6 Nb 2.0987(37) 1_555 1_445
O6 Ca1 2.4220(62) 1_555 3_555
O6 Ca3 2.5838(48) 1_555 3_455
O6 O8 2.6682(51) 1_555 1_445
O6 O2 2.7736(72) 1_555 4_566
O6 O3 2.8488(45) 1_555 2_646
O6 O2 2.8606(60) 1_555 3_555
O6 O7 2.8949(48) 1_555 1_545
O6 O6 2.9198(31) 1_555 2_546
O6 O6 2.9198(31) 1_555 2_556
O6 O3 2.9851(53) 1_555 1_445
O6 Ca3 2.9996(43) 1_555 4_656
O7 Nb 1.9002(38) 1_555 2_656
O7 Ca3 2.3214(59) 1_555 4_666
O7 Ca4 2.4391(44) 1_555 4_667
O7 Ca1 2.6370(52) 1_555 4_566
O7 O2 2.6878(52) 1_555 4_576
O7 Ca2 2.7126(46) 1_555 2_656
O7 O3 2.7845(61) 1_555 2_656
O7 O8 2.7930(55) 1_555 2_656
O7 O4 2.8847(46) 1_555 1_566
O7 O6 2.8949(48) 1_555 1_565
O7 O8 2.9104(55) 1_555 2_646
O7 Ca1 3.0162(60) 1_555 1_566
O7 O1 3.0465(50) 1_555 2_656
O7 O2 3.1106(66) 1_555 1_556
O8 Nb 1.9509(43) 1_555 1_555
O8 Ca1 2.4261(63) 1_555 2_655
O8 Ca4 2.4737(45) 1_555 3_564
O8 Ca1 2.5682(48) 1_555 3_665
O8 Ca2 2.6622(52) 1_555 1_555
O8 O6 2.6682(51) 1_555 1_665
O8 Ca3 2.7927(64) 1_555 3_565
O8 O7 2.7930(55) 1_555 2_646
O8 O3 2.8114(70) 1_555 1_555
O8 O2 2.8497(48) 1_555 3_665
O8 O4 2.9050(48) 1_555 2_655
O8 O7 2.9104(55) 1_555 2_656
O8 O1 3.0398(56) 1_555 1_565
O8 O2 3.0970(64) 1_555 2_655

loop_
_pd_phase_block_id
phase_1_P21/c
Ca4GaNbO8-78970_78925_reb_005.xy
